data_4065467
loop_
_publ_author_name
'Choong, Sam L.'
'Woodul, William D.'
'Schenk, Christian'
'Stasch, Andreas'
'Richards, Anne F.'
'Jones, Cameron'

_publ_section_title
;
 Synthesis, Characterization, and Reactivity of an N-Heterocyclic
 Germanium(II) Hydride: Reversible Hydrogermylation of a Phosphaalkyne
;
_journal_issue 20
_journal_name_full Organometallics
_journal_page_first 5543
_journal_paper_doi 10.1021/om200823x
_journal_volume 30
_journal_year 2011
_chemical_formula_sum 'C29 H42 Ge N2'
_chemical_formula_weight 491.24
_chemical_name_systematic
; 
 ? 
;
_space_group_IT_number 2
_symmetry_cell_setting triclinic
_symmetry_space_group_name_Hall '-P 1'
_symmetry_space_group_name_H-M 'P -1'
_atom_sites_solution_hydrogens geom
_atom_sites_solution_primary direct
_atom_sites_solution_secondary difmap
_audit_creation_method SHELXL-97
_cell_angle_alpha 87.869(2)
_cell_angle_beta 88.142(2)
_cell_angle_gamma 85.141(2)
_cell_formula_units_Z 2
_cell_length_a 9.1645(3)
_cell_length_b 11.2956(2)
_cell_length_c 12.9117(4)
_cell_measurement_temperature 123(2)
_cell_volume 1330.30(6)
_computing_structure_refinement 'SHELXL-97 (Sheldrick, 1997)'
_computing_structure_solution 'SHELXS-97 (Sheldrick, 1990)'
_diffrn_ambient_temperature 123(2)
_diffrn_measured_fraction_theta_full 0.999
_diffrn_measured_fraction_theta_max 0.999
_diffrn_measurement_device_type 'Oxford Gemini Ultra'
_diffrn_radiation_monochromator graphite
_diffrn_radiation_source 'Enhance (Mo) X-ray Source'
_diffrn_radiation_type MoK\a
_diffrn_radiation_wavelength 0.71073
_diffrn_reflns_av_R_equivalents 0.0249
_diffrn_reflns_av_sigmaI/netI 0.0251
_diffrn_reflns_limit_h_max 11
_diffrn_reflns_limit_h_min -11
_diffrn_reflns_limit_k_max 14
_diffrn_reflns_limit_k_min -14
_diffrn_reflns_limit_l_max 16
_diffrn_reflns_limit_l_min -16
_diffrn_reflns_number 21157
_diffrn_reflns_theta_full 27.00
_diffrn_reflns_theta_max 27.00
_diffrn_reflns_theta_min 2.99
_exptl_absorpt_coefficient_mu 1.169
_exptl_absorpt_correction_T_max 0.824
_exptl_absorpt_correction_T_min 0.782
_exptl_absorpt_correction_type multi-scan
_exptl_absorpt_process_details 'SCALE3 ABSPACK'
_exptl_crystal_colour 'pale yellow'
_exptl_crystal_density_diffrn 1.226
_exptl_crystal_density_method 'not measured'
_exptl_crystal_description block
_exptl_crystal_F_000 524
_exptl_crystal_size_max 0.23
_exptl_crystal_size_mid 0.20
_exptl_crystal_size_min 0.17
_refine_diff_density_max 0.345
_refine_diff_density_min -0.267
_refine_diff_density_rms 0.052
_refine_ls_extinction_method none
_refine_ls_goodness_of_fit_ref 1.053
_refine_ls_hydrogen_treatment constr
_refine_ls_matrix_type full
_refine_ls_number_parameters 301
_refine_ls_number_reflns 5812
_refine_ls_number_restraints 0
_refine_ls_restrained_S_all 1.053
_refine_ls_R_factor_all 0.0304
_refine_ls_R_factor_gt 0.0267
_refine_ls_shift/su_max 0.002
_refine_ls_shift/su_mean 0.000
_refine_ls_structure_factor_coef Fsqd
_refine_ls_weighting_details 'calc w=1/[\s^2^(Fo^2^)+(0.0338P)^2^+0.4895P] where P=(Fo^2^+2Fc^2^)/3'
_refine_ls_weighting_scheme calc
_refine_ls_wR_factor_gt 0.0661
_refine_ls_wR_factor_ref 0.0681
_reflns_number_gt 5332
_reflns_number_total 5812
_reflns_threshold_expression >2sigma(I)
_cod_data_source_file om200823x_si_005.cif
_cod_data_source_block compound7
_cod_original_sg_symbol_H-M P-1
_cod_database_code 4065467

loop_
_symmetry_equiv_pos_as_xyz
'x, y, z'
'-x, -y, -z'

loop_
_atom_site_label
_atom_site_type_symbol
_atom_site_fract_x
_atom_site_fract_y
_atom_site_fract_z
_atom_site_U_iso_or_equiv
_atom_site_adp_type
_atom_site_occupancy
_atom_site_symmetry_multiplicity
_atom_site_calc_flag
_atom_site_refinement_flags
Ge1 Ge 0.665384(16) 0.783441(13) 0.730100(12) 0.01888(6) Uani 1 1 d .
N1 N 0.81588(13) 0.67973(10) 0.77563(10) 0.0175(2) Uani 1 1 d .
N2 N 0.76424(13) 0.92118(10) 0.72298(9) 0.0158(2) Uani 1 1 d .
C1 C 0.97254(16) 0.70252(12) 0.77115(12) 0.0180(3) Uani 1 1 d .
H1 H 1.0166 0.6603 0.8335 0.022 Uiso 1 1 calc R
C2 C 0.99464(16) 0.83241(13) 0.78199(11) 0.0183(3) Uani 1 1 d .
H2 H 1.0866 0.8468 0.8088 0.022 Uiso 1 1 calc R
C3 C 0.90701(15) 0.93119(12) 0.76041(10) 0.0151(3) Uani 1 1 d .
C4 C 1.05810(17) 0.64749(13) 0.67518(12) 0.0223(3) Uani 1 1 d .
C5 C 1.0528(2) 0.51235(14) 0.68006(14) 0.0314(4) Uani 1 1 d .
H5A H 1.1077 0.4781 0.6204 0.047 Uiso 1 1 calc R
H5B H 0.9507 0.4929 0.6786 0.047 Uiso 1 1 calc R
H5C H 1.0966 0.4795 0.7443 0.047 Uiso 1 1 calc R
C6 C 0.99583(19) 0.70014(15) 0.57420(13) 0.0291(4) Uani 1 1 d .
H6A H 0.9983 0.7868 0.5729 0.044 Uiso 1 1 calc R
H6B H 0.8944 0.6802 0.5691 0.044 Uiso 1 1 calc R
H6C H 1.0547 0.6674 0.5156 0.044 Uiso 1 1 calc R
C7 C 1.21967(18) 0.67403(15) 0.67951(14) 0.0299(4) Uani 1 1 d .
H7A H 1.2761 0.6338 0.6234 0.045 Uiso 1 1 calc R
H7B H 1.2589 0.6452 0.7464 0.045 Uiso 1 1 calc R
H7C H 1.2269 0.7600 0.6715 0.045 Uiso 1 1 calc R
C8 C 0.95875(16) 1.05455(12) 0.78521(11) 0.0174(3) Uani 1 1 d .
C9 C 0.86551(18) 1.10967(15) 0.87493(13) 0.0263(3) Uani 1 1 d .
H9A H 0.9096 1.1800 0.8977 0.039 Uiso 1 1 calc R
H9B H 0.8612 1.0513 0.9328 0.039 Uiso 1 1 calc R
H9C H 0.7662 1.1328 0.8515 0.039 Uiso 1 1 calc R
C10 C 0.95481(19) 1.14388(13) 0.69221(12) 0.0248(3) Uani 1 1 d .
H10A H 0.9996 1.2156 0.7109 0.037 Uiso 1 1 calc R
H10B H 0.8529 1.1650 0.6734 0.037 Uiso 1 1 calc R
H10C H 1.0094 1.1079 0.6332 0.037 Uiso 1 1 calc R
C11 C 1.11871(17) 1.04288(14) 0.82003(13) 0.0249(3) Uani 1 1 d .
H11A H 1.1820 1.0058 0.7656 0.037 Uiso 1 1 calc R
H11B H 1.1263 0.9935 0.8840 0.037 Uiso 1 1 calc R
H11C H 1.1495 1.1219 0.8326 0.037 Uiso 1 1 calc R
C12 C 0.77003(16) 0.58121(12) 0.83878(11) 0.0174(3) Uani 1 1 d .
C13 C 0.78885(17) 0.57845(13) 0.94635(12) 0.0202(3) Uani 1 1 d .
C14 C 0.73631(18) 0.48587(13) 1.00716(12) 0.0228(3) Uani 1 1 d .
H14 H 0.7516 0.4831 1.0797 0.027 Uiso 1 1 calc R
C15 C 0.66226(17) 0.39746(13) 0.96512(13) 0.0235(3) Uani 1 1 d .
C16 C 0.64171(17) 0.40330(13) 0.85986(13) 0.0232(3) Uani 1 1 d .
H16 H 0.5904 0.3439 0.8302 0.028 Uiso 1 1 calc R
C17 C 0.69345(17) 0.49326(13) 0.79507(12) 0.0204(3) Uani 1 1 d .
C18 C 0.8562(2) 0.67595(14) 1.00047(13) 0.0284(4) Uani 1 1 d .
H18A H 0.8154 0.6814 1.0714 0.043 Uiso 1 1 calc R
H18B H 0.8344 0.7519 0.9626 0.043 Uiso 1 1 calc R
H18C H 0.9626 0.6578 1.0025 0.043 Uiso 1 1 calc R
C19 C 0.6035(2) 0.30013(15) 1.03422(14) 0.0322(4) Uani 1 1 d .
H19A H 0.5334 0.2589 0.9961 0.048 Uiso 1 1 calc R
H19B H 0.5543 0.3351 1.0957 0.048 Uiso 1 1 calc R
H19C H 0.6846 0.2433 1.0556 0.048 Uiso 1 1 calc R
C20 C 0.6592(2) 0.49321(14) 0.68126(13) 0.0277(4) Uani 1 1 d .
H20A H 0.6647 0.4111 0.6584 0.042 Uiso 1 1 calc R
H20B H 0.7303 0.5374 0.6409 0.042 Uiso 1 1 calc R
H20C H 0.5603 0.5310 0.6707 0.042 Uiso 1 1 calc R
C21 C 0.66480(15) 1.01956(12) 0.68845(11) 0.0152(3) Uani 1 1 d .
C22 C 0.66914(16) 1.05879(12) 0.58411(11) 0.0169(3) Uani 1 1 d .
C23 C 0.57181(17) 1.15254(13) 0.55121(12) 0.0210(3) Uani 1 1 d .
H23 H 0.5763 1.1800 0.4808 0.025 Uiso 1 1 calc R
C24 C 0.46798(17) 1.20712(13) 0.61860(13) 0.0225(3) Uani 1 1 d .
C25 C 0.45895(16) 1.16186(13) 0.71943(12) 0.0217(3) Uani 1 1 d .
H25 H 0.3861 1.1967 0.7656 0.026 Uiso 1 1 calc R
C26 C 0.55296(16) 1.06703(13) 0.75560(11) 0.0183(3) Uani 1 1 d .
C27 C 0.77596(18) 0.99969(14) 0.50718(12) 0.0239(3) Uani 1 1 d .
H27A H 0.8743 0.9923 0.5357 0.036 Uiso 1 1 calc R
H27B H 0.7766 1.0478 0.4425 0.036 Uiso 1 1 calc R
H27C H 0.7465 0.9205 0.4934 0.036 Uiso 1 1 calc R
C28 C 0.3650(2) 1.31023(15) 0.58268(16) 0.0361(4) Uani 1 1 d .
H28A H 0.2641 1.2876 0.5881 0.054 Uiso 1 1 calc R
H28B H 0.3893 1.3319 0.5104 0.054 Uiso 1 1 calc R
H28C H 0.3746 1.3783 0.6262 0.054 Uiso 1 1 calc R
C29 C 0.52654(19) 1.01641(15) 0.86407(12) 0.0268(3) Uani 1 1 d .
H29A H 0.4577 0.9548 0.8620 0.040 Uiso 1 1 calc R
H29B H 0.4853 1.0800 0.9087 0.040 Uiso 1 1 calc R
H29C H 0.6195 0.9817 0.8918 0.040 Uiso 1 1 calc R

loop_
_atom_site_aniso_label
_atom_site_aniso_U_11
_atom_site_aniso_U_22
_atom_site_aniso_U_33
_atom_site_aniso_U_23
_atom_site_aniso_U_13
_atom_site_aniso_U_12
Ge1 0.01519(9) 0.01521(9) 0.02650(10) 0.00376(6) -0.00538(6) -0.00301(6)
N1 0.0156(6) 0.0153(6) 0.0216(6) 0.0025(5) -0.0020(5) -0.0020(4)
N2 0.0148(6) 0.0145(6) 0.0182(6) 0.0025(4) -0.0032(5) -0.0016(4)
C1 0.0149(7) 0.0180(7) 0.0210(7) 0.0023(5) -0.0030(6) -0.0003(5)
C2 0.0145(7) 0.0209(7) 0.0197(7) 0.0016(5) -0.0022(6) -0.0035(5)
C3 0.0145(7) 0.0188(7) 0.0125(6) 0.0003(5) 0.0001(5) -0.0041(5)
C4 0.0192(8) 0.0213(7) 0.0253(8) -0.0002(6) -0.0007(6) 0.0031(6)
C5 0.0309(9) 0.0232(8) 0.0388(10) -0.0045(7) 0.0013(8) 0.0055(7)
C6 0.0290(9) 0.0338(9) 0.0231(8) -0.0013(7) 0.0003(7) 0.0042(7)
C7 0.0207(8) 0.0335(9) 0.0344(9) 0.0025(7) 0.0023(7) 0.0017(7)
C8 0.0179(7) 0.0176(7) 0.0173(7) -0.0007(5) -0.0015(6) -0.0046(5)
C9 0.0256(8) 0.0304(8) 0.0241(8) -0.0102(6) 0.0006(7) -0.0059(7)
C10 0.0293(9) 0.0199(7) 0.0261(8) 0.0037(6) -0.0030(7) -0.0094(6)
C11 0.0201(8) 0.0243(8) 0.0315(9) -0.0026(6) -0.0046(7) -0.0069(6)
C12 0.0159(7) 0.0136(6) 0.0221(7) 0.0016(5) -0.0003(6) 0.0010(5)
C13 0.0198(7) 0.0172(7) 0.0235(8) -0.0007(6) -0.0009(6) -0.0003(5)
C14 0.0257(8) 0.0214(7) 0.0207(8) 0.0021(6) 0.0004(6) 0.0005(6)
C15 0.0225(8) 0.0170(7) 0.0301(9) 0.0032(6) 0.0043(7) -0.0001(6)
C16 0.0224(8) 0.0160(7) 0.0316(9) -0.0012(6) -0.0010(7) -0.0033(6)
C17 0.0202(8) 0.0167(7) 0.0243(8) -0.0002(6) -0.0028(6) -0.0004(6)
C18 0.0386(10) 0.0265(8) 0.0213(8) -0.0027(6) -0.0020(7) -0.0084(7)
C19 0.0368(10) 0.0235(8) 0.0360(10) 0.0056(7) 0.0073(8) -0.0069(7)
C20 0.0337(9) 0.0231(8) 0.0278(9) -0.0011(6) -0.0077(7) -0.0082(7)
C21 0.0140(7) 0.0135(6) 0.0185(7) 0.0005(5) -0.0023(5) -0.0023(5)
C22 0.0176(7) 0.0159(7) 0.0174(7) -0.0002(5) -0.0007(6) -0.0031(5)
C23 0.0230(8) 0.0207(7) 0.0196(7) 0.0036(6) -0.0062(6) -0.0030(6)
C24 0.0172(7) 0.0172(7) 0.0334(9) -0.0013(6) -0.0081(6) 0.0003(6)
C25 0.0144(7) 0.0210(7) 0.0302(8) -0.0076(6) 0.0020(6) -0.0015(6)
C26 0.0178(7) 0.0192(7) 0.0188(7) -0.0022(5) 0.0007(6) -0.0057(5)
C27 0.0274(8) 0.0258(8) 0.0181(7) -0.0012(6) 0.0021(6) -0.0006(6)
C28 0.0285(10) 0.0255(9) 0.0532(12) -0.0002(8) -0.0145(8) 0.0075(7)
C29 0.0277(9) 0.0320(9) 0.0210(8) -0.0009(6) 0.0065(7) -0.0071(7)

loop_
_atom_type_symbol
_atom_type_description
_atom_type_scat_dispersion_real
_atom_type_scat_dispersion_imag
_atom_type_scat_source
C C 0.0033 0.0016 'International Tables Vol C Tables 4.2.6.8 and 6.1.1.4'
H H 0.0000 0.0000 'International Tables Vol C Tables 4.2.6.8 and 6.1.1.4'
N N 0.0061 0.0033 'International Tables Vol C Tables 4.2.6.8 and 6.1.1.4'
Ge Ge 0.1547 1.8001 'International Tables Vol C Tables 4.2.6.8 and 6.1.1.4'

loop_
_geom_angle_atom_site_label_1
_geom_angle_atom_site_label_2
_geom_angle_atom_site_label_3
_geom_angle
N1 Ge1 N2 98.16(5)
C12 N1 C1 119.03(11)
C12 N1 Ge1 114.32(9)
C1 N1 Ge1 125.34(9)
C3 N2 C21 125.15(11)
C3 N2 Ge1 125.36(9)
C21 N2 Ge1 108.87(9)
N1 C1 C2 112.30(12)
N1 C1 C4 113.14(12)
C2 C1 C4 112.79(12)
C3 C2 C1 131.29(13)
C2 C3 N2 119.71(12)
C2 C3 C8 119.20(13)
N2 C3 C8 120.91(12)
C6 C4 C5 110.50(14)
C6 C4 C7 108.86(14)
C5 C4 C7 107.77(13)
C6 C4 C1 111.20(12)
C5 C4 C1 109.68(13)
C7 C4 C1 108.75(13)
C9 C8 C10 108.74(13)
C9 C8 C11 106.69(12)
C10 C8 C11 105.53(12)
C9 C8 C3 110.41(12)
C10 C8 C3 113.93(12)
C11 C8 C3 111.18(12)
C13 C12 C17 119.44(13)
C13 C12 N1 119.90(13)
C17 C12 N1 120.37(13)
C14 C13 C12 119.19(14)
C14 C13 C18 118.05(14)
C12 C13 C18 122.66(13)
C15 C14 C13 122.09(15)
C16 C15 C14 117.86(14)
C16 C15 C19 121.64(15)
C14 C15 C19 120.48(15)
C15 C16 C17 122.48(14)
C16 C17 C12 118.90(14)
C16 C17 C20 117.74(13)
C12 C17 C20 123.32(13)
C22 C21 C26 119.64(13)
C22 C21 N2 119.69(12)
C26 C21 N2 120.26(12)
C23 C22 C21 119.33(13)
C23 C22 C27 119.63(13)
C21 C22 C27 121.03(13)
C22 C23 C24 121.67(14)
C25 C24 C23 118.07(14)
C25 C24 C28 120.67(15)
C23 C24 C28 121.24(15)
C24 C25 C26 122.27(14)
C25 C26 C21 118.61(13)
C25 C26 C29 118.57(14)
C21 C26 C29 122.78(14)

loop_
_geom_bond_atom_site_label_1
_geom_bond_atom_site_label_2
_geom_bond_distance
Ge1 N1 1.8297(12)
Ge1 N2 1.8635(11)
N1 C12 1.4385(18)
N1 C1 1.4789(18)
N2 C3 1.4242(18)
N2 C21 1.4429(17)
C1 C2 1.510(2)
C1 C4 1.565(2)
C2 C3 1.344(2)
C3 C8 1.5570(19)
C4 C6 1.521(2)
C4 C5 1.530(2)
C4 C7 1.539(2)
C8 C9 1.536(2)
C8 C10 1.539(2)
C8 C11 1.541(2)
C12 C13 1.404(2)
C12 C17 1.408(2)
C13 C14 1.393(2)
C13 C18 1.511(2)
C14 C15 1.390(2)
C15 C16 1.376(2)
C15 C19 1.514(2)
C16 C17 1.396(2)
C17 C20 1.513(2)
C21 C22 1.403(2)
C21 C26 1.405(2)
C22 C23 1.389(2)
C22 C27 1.505(2)
C23 C24 1.389(2)
C24 C25 1.383(2)
C24 C28 1.505(2)
C25 C26 1.393(2)
C26 C29 1.513(2)
